data_2213878
loop_
_publ_author_name
'Yuan-Yuan Liu'

_publ_section_title
<i>catena</i>-Poly[[triaquamanganese(II)]-\m-1,2,4-triazole-3,5-dicarboxylato-\k^3^<i>O</i>^3^:<i>N</i>^4^,<i>O</i>^5^]
_journal_coeditor_code LH2379
_journal_issue 6
_journal_name_full 'Acta Crystallographica Section E'
_journal_page_first m1605
_journal_page_last m1605
_journal_paper_doi 10.1107/S1600536807021563
_journal_volume 63
_journal_year 2007
_chemical_formula_iupac '[Mn (C4 H N3 O4) (H2 O)3]'
_chemical_formula_moiety 'C4 H7 Mn N3 O7'
_chemical_formula_sum 'C4 H7 Mn N3 O7'
_chemical_formula_weight 264.07
_chemical_name_systematic
;
catena-Poly[[triaquamanganese(II)]-\m-1,2,4-triazole-3,5-dicarboxylato-
\k^3^O^3^:N^4^,O^5^]
;
_space_group_IT_number 14
_symmetry_cell_setting monoclinic
_symmetry_space_group_name_Hall '-P 2yn'
_symmetry_space_group_name_H-M 'P 1 21/n 1'
_atom_sites_solution_hydrogens geom
_atom_sites_solution_primary constr
_atom_sites_solution_secondary difmap
_cell_angle_alpha 90.00
_cell_angle_beta 107.5460(10)
_cell_angle_gamma 90.00
_cell_formula_units_Z 4
_cell_length_a 10.8389(9)
_cell_length_b 6.7367(6)
_cell_length_c 12.5802(11)
_cell_measurement_reflns_used 2564
_cell_measurement_temperature 293(2)
_cell_measurement_theta_max 27.70
_cell_measurement_theta_min 2.96
_cell_volume 875.85(13)
_computing_cell_refinement 'SAINT (Bruker, 1998)'
_computing_data_collection 'SMART (Bruker, 1998)'
_computing_data_reduction SAINT
_computing_molecular_graphics 'SHELXTL (Bruker, 1998)'
_computing_publication_material SHELXTL
_computing_structure_refinement 'SHELXL97 (Sheldrick, 1997)'
_computing_structure_solution 'SHELXS97 (Sheldrick, 1997)'
_diffrn_ambient_temperature 293(2)
_diffrn_measured_fraction_theta_full 0.993
_diffrn_measured_fraction_theta_max 0.993
_diffrn_measurement_device_type 'Bruker APEXII'
_diffrn_measurement_method '\f and \w scans'
_diffrn_radiation_monochromator graphite
_diffrn_radiation_source 'fine-focus sealed tube'
_diffrn_radiation_type MoK\a
_diffrn_radiation_wavelength 0.71073
_diffrn_reflns_av_R_equivalents 0.0175
_diffrn_reflns_av_sigmaI/netI 0.0186
_diffrn_reflns_limit_h_max 12
_diffrn_reflns_limit_h_min -12
_diffrn_reflns_limit_k_max 8
_diffrn_reflns_limit_k_min -7
_diffrn_reflns_limit_l_max 14
_diffrn_reflns_limit_l_min -9
_diffrn_reflns_number 4544
_diffrn_reflns_theta_full 25.03
_diffrn_reflns_theta_max 25.03
_diffrn_reflns_theta_min 2.96
_diffrn_standards_decay_% 0
_diffrn_standards_interval_count 0
_diffrn_standards_interval_time 0
_diffrn_standards_number 0
_exptl_absorpt_coefficient_mu 1.533
_exptl_absorpt_correction_T_max 0.882
_exptl_absorpt_correction_T_min 0.861
_exptl_absorpt_correction_type multi-scan
_exptl_absorpt_process_details '(SADABS; Sheldrick, 1996)'
_exptl_crystal_colour colorless
_exptl_crystal_density_diffrn 2.003
_exptl_crystal_density_method 'not measured'
_exptl_crystal_description Prism
_exptl_crystal_F_000 532
_exptl_crystal_size_max 0.32
_exptl_crystal_size_mid 0.10
_exptl_crystal_size_min 0.08
_refine_diff_density_max 0.323
_refine_diff_density_min -0.253
_refine_ls_extinction_coef 0.257(15)
_refine_ls_extinction_method SHELXL97
_refine_ls_goodness_of_fit_ref 1.050
_refine_ls_hydrogen_treatment constr
_refine_ls_matrix_type full
_refine_ls_number_parameters 136
_refine_ls_number_reflns 1528
_refine_ls_number_restraints 9
_refine_ls_restrained_S_all 1.049
_refine_ls_R_factor_all 0.0235
_refine_ls_R_factor_gt 0.0207
_refine_ls_shift/su_max 0.001
_refine_ls_shift/su_mean 0.000
_refine_ls_structure_factor_coef Fsqd
_refine_ls_weighting_details 'calc w=1/[\s^2^(Fo^2^)+(0.0302P)^2^] where P=(Fo^2^+2Fc^2^)/3'
_refine_ls_weighting_scheme calc
_refine_ls_wR_factor_gt 0.0564
_refine_ls_wR_factor_ref 0.0575
_reflns_number_gt 1386
_reflns_number_total 1528
_reflns_threshold_expression I>2\s(I)
_cod_data_source_file lh2379.cif
_cod_data_source_block I
_cod_depositor_comments
;
 Removing duplicate rows from the ATOM_TYPE loop.

 Antanas Vaitkus,
 2018-08-07

The following automatic conversions were performed:
'_symmetry_cell_setting' value 'Monoclinic' changed to 'monoclinic'
according to '/home/saulius/struct/CIF-dictionaries/cif_core.dic'
dictionary named 'cif_core.dic' version 2.4.1 from 2010-06-29.

Automatic conversion script
Id: cif_fix_enum 1527 2010-12-29 10:47:43Z saulius 

The following automatic conversions were performed:

'_symmetry_cell_setting' value 'Monoclinic' changed to 'monoclinic'
according to /home/saulius/struct/CIF-dictionaries/cif_core.dic
dictionary named 'cif_core.dic' version 2.4.1 from 2010-06-29.

Automatic conversion script
Id: cif_fix_values 1715 2011-07-08 13:25:40Z adriana 
;
_cod_original_sg_symbol_H-M 'P 21/n'
_cod_database_code 2213878
_cod_database_fobs_code 2213878

loop_
_symmetry_equiv_pos_as_xyz
'x, y, z'
'-x+1/2, y+1/2, -z+1/2'
'-x, -y, -z'
'x-1/2, -y-1/2, z-1/2'

loop_
_atom_site_type_symbol
_atom_site_label
_atom_site_fract_x
_atom_site_fract_y
_atom_site_fract_z
_atom_site_U_iso_or_equiv
_atom_site_adp_type
_atom_site_calc_flag
_atom_site_refinement_flags
_atom_site_occupancy
Mn Mn1 0.82891(2) 0.18703(4) 0.54821(2) 0.01986(11) Uani d . 1
O O1 0.71670(11) 0.14416(19) 0.66411(10) 0.0239(3) Uani d . 1
O O2 0.51740(12) 0.1395(2) 0.68205(10) 0.0291(3) Uani d . 1
O O3 0.49076(11) 0.44584(19) 0.16752(9) 0.0255(3) Uani d . 1
O O4 0.69816(12) 0.3869(3) 0.25424(11) 0.0382(4) Uani d . 1
O O5 0.88499(15) 0.4806(2) 0.61302(11) 0.0391(4) Uani d D 1
H H5A 0.9132 0.5107 0.6817 0.059 Uiso d RD 1
H H5B 0.9115 0.5538 0.5693 0.059 Uiso d RD 1
O O6 0.91075(12) 0.26752(19) 0.41689(10) 0.0241(3) Uani d D 1
H H6A 0.8465 0.3112 0.3650 0.036 Uiso d RD 1
H H6B 0.9509 0.1723 0.3977 0.036 Uiso d RD 1
O O7 0.79141(12) -0.1105(2) 0.47093(10) 0.0274(3) Uani d D 1
H H7A 0.7348 -0.1811 0.4875 0.041 Uiso d RD 1
H H7B 0.7905 -0.1167 0.4032 0.041 Uiso d RD 1
N N1 0.62527(13) 0.2778(2) 0.45004(11) 0.0180(3) Uani d . 1
N N2 0.42098(14) 0.2723(2) 0.45785(11) 0.0197(3) Uani d . 1
N N3 0.42449(13) 0.3315(2) 0.35623(11) 0.0200(3) Uani d . 1
H H3 0.3578 0.3638 0.3019 0.024 Uiso calc R 1
C C1 0.59476(16) 0.1698(2) 0.63011(14) 0.0191(4) Uani d . 1
C C2 0.54429(15) 0.2424(2) 0.51157(13) 0.0169(3) Uani d . 1
C C3 0.54639(16) 0.3330(2) 0.35194(14) 0.0175(4) Uani d . 1
C C4 0.58276(16) 0.3916(3) 0.25006(14) 0.0214(4) Uani d . 1

loop_
_atom_site_aniso_label
_atom_site_aniso_U_11
_atom_site_aniso_U_22
_atom_site_aniso_U_33
_atom_site_aniso_U_12
_atom_site_aniso_U_13
_atom_site_aniso_U_23
Mn1 0.01684(16) 0.02659(18) 0.01511(16) -0.00047(10) 0.00324(11) -0.00061(10)
O1 0.0167(6) 0.0371(7) 0.0158(6) 0.0002(5) 0.0017(5) 0.0041(5)
O2 0.0247(7) 0.0450(8) 0.0201(6) 0.0023(6) 0.0106(5) 0.0097(6)
O3 0.0212(6) 0.0360(7) 0.0157(6) -0.0045(5) 0.0000(5) 0.0057(5)
O4 0.0223(7) 0.0673(10) 0.0258(7) 0.0048(7) 0.0086(6) 0.0159(7)
O5 0.0610(10) 0.0352(8) 0.0237(7) -0.0218(7) 0.0168(7) -0.0089(6)
O6 0.0228(6) 0.0284(7) 0.0216(6) 0.0018(5) 0.0073(5) 0.0003(5)
O7 0.0273(7) 0.0319(7) 0.0253(7) -0.0069(6) 0.0117(5) -0.0038(6)
N1 0.0174(7) 0.0212(7) 0.0147(7) -0.0010(6) 0.0039(6) 0.0011(6)
N2 0.0198(7) 0.0242(8) 0.0152(7) 0.0004(6) 0.0053(6) 0.0022(6)
N3 0.0175(7) 0.0253(8) 0.0145(7) 0.0012(6) 0.0010(6) 0.0030(6)
C1 0.0222(9) 0.0184(9) 0.0152(8) -0.0011(7) 0.0035(7) -0.0003(6)
C2 0.0189(8) 0.0170(8) 0.0146(8) -0.0006(7) 0.0046(6) -0.0014(7)
C3 0.0172(8) 0.0188(8) 0.0155(8) -0.0001(6) 0.0032(7) -0.0004(6)
C4 0.0212(9) 0.0252(9) 0.0170(9) -0.0018(7) 0.0047(7) 0.0013(7)

loop_
_atom_type_symbol
_atom_type_description
_atom_type_scat_dispersion_real
_atom_type_scat_dispersion_imag
_atom_type_scat_source
C C 0.0033 0.0016 ' International Tables Vol C Tables 4.2.6.8 and 6.1.1.4.'
H H 0.0000 0.0000 ' International Tables Vol C Tables 4.2.6.8 and 6.1.1.4.'
N N 0.0061 0.0033 ' International Tables Vol C Tables 4.2.6.8 and 6.1.1.4.'
O O 0.0106 0.0060 ' International Tables Vol C Tables 4.2.6.8 and 6.1.1.4.'
Mn Mn 0.3368 0.7283 ' International Tables Vol C Tables 4.2.6.8 and 6.1.1.4.'

loop_
_geom_angle_atom_site_label_1
_geom_angle_atom_site_label_2
_geom_angle_atom_site_label_3
_geom_angle_site_symmetry_1
_geom_angle_site_symmetry_3
_geom_angle
O3 Mn1 O5 4_666 . 92.32(5)
O3 Mn1 O6 4_666 . 101.70(5)
O5 Mn1 O6 . . 85.71(5)
O3 Mn1 O1 4_666 . 88.86(5)
O5 Mn1 O1 . . 91.09(5)
O6 Mn1 O1 . . 169.07(5)
O3 Mn1 O7 4_666 . 86.11(5)
O5 Mn1 O7 . . 172.49(5)
O6 Mn1 O7 . . 87.42(5)
O1 Mn1 O7 . . 96.21(5)
O3 Mn1 N1 4_666 . 163.21(5)
O5 Mn1 N1 . . 94.36(6)
O6 Mn1 N1 . . 94.15(5)
O1 Mn1 N1 . . 75.64(5)
O7 Mn1 N1 . . 89.15(5)
C1 O1 Mn1 . . 119.30(11)
C4 O3 Mn1 . 4_565 137.63(12)
Mn1 O5 H5A . . 125.3
Mn1 O5 H5B . . 113.5
H5A O5 H5B . . 115.5
Mn1 O6 H6A . . 104.1
Mn1 O6 H6B . . 113.0
H6A O6 H6B . . 114.5
Mn1 O7 H7A . . 116.7
Mn1 O7 H7B . . 115.5
H7A O7 H7B . . 115.3
C3 N1 C2 . . 103.55(13)
C3 N1 Mn1 . . 146.39(12)
C2 N1 Mn1 . . 109.49(10)
C2 N2 N3 . . 102.52(13)
C3 N3 N2 . . 110.49(13)
C3 N3 H3 . . 124.8
N2 N3 H3 . . 124.8
O2 C1 O1 . . 127.34(16)
O2 C1 C2 . . 118.63(15)
O1 C1 C2 . . 114.02(15)
N2 C2 N1 . . 114.30(14)
N2 C2 C1 . . 124.48(15)
N1 C2 C1 . . 121.21(14)
N1 C3 N3 . . 109.14(15)
N1 C3 C4 . . 127.34(15)
N3 C3 C4 . . 123.51(15)
O4 C4 O3 . . 125.64(16)
O4 C4 C3 . . 118.63(15)
O3 C4 C3 . . 115.71(15)

loop_
_geom_bond_atom_site_label_1
_geom_bond_atom_site_label_2
_geom_bond_site_symmetry_2
_geom_bond_distance
Mn1 O3 4_666 2.1317(12)
Mn1 O5 . 2.1557(14)
Mn1 O6 . 2.1665(12)
Mn1 O1 . 2.1812(12)
Mn1 O7 . 2.2115(13)
Mn1 N1 . 2.2644(14)
O1 C1 . 1.272(2)
O2 C1 . 1.225(2)
O3 C4 . 1.258(2)
O3 Mn1 4_565 2.1317(12)
O4 C4 . 1.236(2)
O5 H5A . 0.8500
O5 H5B . 0.8501
O6 H6A . 0.8501
O6 H6B . 0.8502
O7 H7A . 0.8499
O7 H7B . 0.8499
N1 C3 . 1.325(2)
N1 C2 . 1.355(2)
N2 C2 . 1.319(2)
N2 N3 . 1.3507(19)
N3 C3 . 1.339(2)
N3 H3 . 0.8600
C1 C2 . 1.507(2)
C3 C4 . 1.503(2)

loop_
_geom_hbond_atom_site_label_D
_geom_hbond_atom_site_label_H
_geom_hbond_atom_site_label_A
_geom_hbond_site_symmetry_A
_geom_hbond_distance_DH
_geom_hbond_distance_HA
_geom_hbond_distance_DA
_geom_hbond_angle_DHA
_geom_hbond_publ_flag
N3 H3 O1 4_565 0.86 1.94 2.7674(18) 162 yes
O5 H5A O2 2_656 0.85 1.87 2.6958(18) 165 yes
O5 H5B O6 3_766 0.85 2.23 2.903(2) 136 yes
O6 H6A O4 1_555 0.85 1.85 2.7019(19) 175 yes
O6 H6B O3 2_645 0.85 1.93 2.7653(18) 169 yes
O7 H7A N2 3_656 0.85 2.10 2.921(2) 163 yes
O7 H7B O4 2_645 0.85 2.02 2.8688(18) 175 yes

loop_
_geom_torsion_atom_site_label_1
_geom_torsion_atom_site_label_2
_geom_torsion_atom_site_label_3
_geom_torsion_atom_site_label_4
_geom_torsion_site_symmetry_1
_geom_torsion
O3 Mn1 O1 C1 4_666 -168.50(13)
O5 Mn1 O1 C1 . 99.19(13)
O6 Mn1 O1 C1 . 26.4(3)
O7 Mn1 O1 C1 . -82.55(12)
N1 Mn1 O1 C1 . 4.98(12)
O3 Mn1 N1 C3 4_666 -150.53(19)
O5 Mn1 N1 C3 . 96.3(2)
O6 Mn1 N1 C3 . 10.3(2)
O1 Mn1 N1 C3 . -173.7(2)
O7 Mn1 N1 C3 . -77.0(2)
O3 Mn1 N1 C2 4_666 18.4(2)
O5 Mn1 N1 C2 . -94.71(11)
O6 Mn1 N1 C2 . 179.28(11)
O1 Mn1 N1 C2 . -4.70(10)
O7 Mn1 N1 C2 . 91.93(11)
C2 N2 N3 C3 . 0.72(18)
Mn1 O1 C1 O2 . 174.89(14)
Mn1 O1 C1 C2 . -4.03(19)
N3 N2 C2 N1 . -0.42(19)
N3 N2 C2 C1 . -178.77(15)
C3 N1 C2 N2 . -0.03(19)
Mn1 N1 C2 N2 . -173.78(12)
C3 N1 C2 C1 . 178.38(15)
Mn1 N1 C2 C1 . 4.63(19)
O2 C1 C2 N2 . -1.5(3)
O1 C1 C2 N2 . 177.48(16)
O2 C1 C2 N1 . -179.79(16)
O1 C1 C2 N1 . -0.8(2)
C2 N1 C3 N3 . 0.49(18)
Mn1 N1 C3 N3 . 169.80(15)
C2 N1 C3 C4 . 179.80(16)
Mn1 N1 C3 C4 . -10.9(3)
N2 N3 C3 N1 . -0.79(19)
N2 N3 C3 C4 . 179.86(15)
Mn1 O3 C4 O4 4_565 111.0(2)
Mn1 O3 C4 C3 4_565 -70.5(2)
N1 C3 C4 O4 . 1.2(3)
N3 C3 C4 O4 . -179.56(17)
N1 C3 C4 O3 . -177.38(16)
N3 C3 C4 O3 . 1.8(2)
